data_7012893
loop_
_publ_author_name
'Hong, Chang Seop'
'Berben, Louise A.'
'Long, Jeffrey R.'

_publ_section_title
;
 Synthesis and characterization of a decacobalt carbonyl cluster with
 two semi-interstitial phosphorus atoms
;
_journal_issue 11
_journal_name_full 'Dalton Transactions'
_journal_page_first 2119
_journal_paper_doi 10.1039/b302383d
_journal_year 2003
_chemical_compound_source synthetic
_chemical_formula_sum 'C39 H41 Co10 N2 O23 P2'
_chemical_formula_weight 1556.98
_space_group_IT_number 2
_symmetry_cell_setting triclinic
_symmetry_Int_Tables_number 2
_symmetry_space_group_name_Hall '-P 1'
_symmetry_space_group_name_H-M 'P -1'
_atom_sites_solution_hydrogens geom
_atom_sites_solution_primary direct
_atom_sites_solution_secondary difmap
_audit_creation_method SHELXL
_cell_angle_alpha 82.2430(10)
_cell_angle_beta 79.0640(10)
_cell_angle_gamma 86.4050(10)
_cell_formula_units_Z 2
_cell_length_a 10.0788(2)
_cell_length_b 11.8610(4)
_cell_length_c 22.9170(8)
_cell_measurement_reflns_used 408
_cell_measurement_temperature 155(2)
_cell_volume 2663.30(14)
_computing_cell_refinement
;
SMART (Siemens, 1995), SAINT (Siemens, 1995)
;
_computing_data_collection 'SMART (Siemens, 1995)'
_computing_data_reduction
;
SAINT (Siemens, 1995), XPREP (Siemens, 1995)
;
_computing_structure_refinement 'SHELXL-93 (Sheldrick, 1993)'
_computing_structure_solution 'SHELXS-86 (Sheldrick, 1990)'
_diffrn_ambient_temperature 155(2)
_diffrn_measurement_device SMART
_diffrn_measurement_method 'omega scans with profile analysis'
_diffrn_radiation_monochromator graphite
_diffrn_radiation_source 'fine-focus sealed tube'
_diffrn_radiation_type MoK\a
_diffrn_radiation_wavelength 0.71073
_diffrn_reflns_av_R_equivalents 0.0462
_diffrn_reflns_av_sigmaI/netI 0.0757
_diffrn_reflns_limit_h_max 11
_diffrn_reflns_limit_h_min -12
_diffrn_reflns_limit_k_max 14
_diffrn_reflns_limit_k_min -13
_diffrn_reflns_limit_l_max 27
_diffrn_reflns_limit_l_min -24
_diffrn_reflns_number 13547
_diffrn_reflns_theta_max 25.63
_diffrn_reflns_theta_min 1.82
_exptl_absorpt_coefficient_mu 3.168
_exptl_absorpt_correction_T_max 1
_exptl_absorpt_correction_T_min 0.723
_exptl_absorpt_correction_type multi-scan
_exptl_absorpt_process_details 'Blessing, Acta Cryst. (1995) A51 33'
_exptl_crystal_colour 'dark brown '
_exptl_crystal_density_diffrn 1.942
_exptl_crystal_description block
_exptl_crystal_F_000 1546
_exptl_crystal_size_max 0.50
_exptl_crystal_size_mid 0.15
_exptl_crystal_size_min 0.10
_refine_diff_density_max 0.645
_refine_diff_density_min -0.991
_refine_diff_density_rms 0.127
_refine_ls_extinction_method none
_refine_ls_goodness_of_fit_all 0.997
_refine_ls_goodness_of_fit_obs 1.047
_refine_ls_matrix_type full
_refine_ls_number_parameters 693
_refine_ls_number_reflns 8562
_refine_ls_number_restraints 0
_refine_ls_restrained_S_all 0.998
_refine_ls_restrained_S_obs 1.047
_refine_ls_R_factor_all 0.0730
_refine_ls_R_factor_obs 0.0445
_refine_ls_shift/esd_max 0.003
_refine_ls_shift/esd_mean 0.000
_refine_ls_structure_factor_coef Fsqd
_refine_ls_weighting_details 'w=1/[\s^2^(Fo^2^)+(0.0536P)^2^+0.0000P] where P=(Fo^2^+2Fc^2^)/3'
_refine_ls_weighting_scheme calc
_refine_ls_wR_factor_all 0.1161
_refine_ls_wR_factor_obs 0.1009
_reflns_number_observed 6069
_reflns_number_total 8563
_reflns_observed_criterion >2sigma(I)
_cod_data_source_file b302383d.txt
_cod_data_source_block csh10c
_cod_depositor_comments
;
 Removing duplicate rows from the ATOM_TYPE loop.

 Antanas Vaitkus,
 2018-08-07

The following automatic conversions were performed:

'_refine_ls_weighting_scheme' value 'calc
w=1/[\s^2^(Fo^2^)+(0.0536P)^2^+0.0000P] where P=(Fo^2^+2Fc^2^)/3' was
changed to 'calc'. New tag '_refine_ls_weighting_details' was
created. The value of the new tag was set to
'w=1/[\s^2^(Fo^2^)+(0.0536P)^2^+0.0000P] where P=(Fo^2^+2Fc^2^)/3'.

Automatic conversion script
Id: cif_fix_values 3143 2015-03-26 13:38:13Z robertas 
;
_cod_original_sg_symbol_H-M P-1
_cod_database_code 7012893

loop_
_symmetry_equiv_pos_as_xyz
'x, y, z'
'-x, -y, -z'

loop_
_atom_site_aniso_label
_atom_site_aniso_U_11
_atom_site_aniso_U_22
_atom_site_aniso_U_33
_atom_site_aniso_U_23
_atom_site_aniso_U_13
_atom_site_aniso_U_12
P1 0.0175(7) 0.0155(7) 0.0186(7) -0.0024(6) -0.0067(6) 0.0035(6)
P2 0.0197(8) 0.0152(7) 0.0219(8) -0.0028(6) -0.0082(6) 0.0028(6)
Co1 0.0225(4) 0.0153(4) 0.0244(4) -0.0034(3) -0.0099(3) 0.0029(3)
Co2 0.0175(4) 0.0188(4) 0.0194(4) -0.0029(3) -0.0053(3) 0.0039(3)
Co3 0.0177(4) 0.0163(4) 0.0215(4) -0.0022(3) -0.0086(3) 0.0032(3)
Co4 0.0190(4) 0.0156(4) 0.0194(4) -0.0006(3) -0.0071(3) 0.0021(3)
Co5 0.0170(4) 0.0175(4) 0.0200(4) -0.0028(3) -0.0066(3) 0.0035(3)
Co6 0.0194(4) 0.0174(4) 0.0182(4) -0.0016(3) -0.0059(3) 0.0031(3)
Co7 0.0157(4) 0.0184(4) 0.0220(4) -0.0011(3) -0.0063(3) 0.0039(3)
Co8 0.0225(4) 0.0199(4) 0.0226(4) -0.0050(3) -0.0096(3) 0.0041(3)
Co9 0.0303(5) 0.0165(4) 0.0306(5) -0.0065(3) -0.0114(4) 0.0040(3)
Co10 0.0226(4) 0.0236(4) 0.0238(4) -0.0065(3) -0.0047(3) 0.0068(3)
C1 0.029(3) 0.025(3) 0.033(3) -0.007(3) -0.014(3) 0.005(3)
C2 0.025(3) 0.023(3) 0.028(3) -0.004(3) -0.011(3) 0.003(3)
C3 0.029(4) 0.020(3) 0.028(3) -0.004(2) -0.008(3) 0.004(3)
C4 0.014(3) 0.015(3) 0.034(3) -0.003(2) -0.007(2) 0.004(2)
C5 0.026(3) 0.023(3) 0.020(3) 0.001(2) -0.010(3) 0.001(3)
C6 0.038(4) 0.017(3) 0.024(3) 0.002(2) -0.013(3) -0.001(3)
C7 0.015(3) 0.028(3) 0.029(3) -0.006(3) -0.007(3) 0.004(2)
C8 0.024(3) 0.014(3) 0.028(3) -0.008(2) -0.004(3) 0.000(2)
C9 0.028(3) 0.025(3) 0.022(3) -0.002(3) -0.008(3) 0.003(3)
C10 0.023(3) 0.028(4) 0.031(3) -0.007(3) -0.009(3) -0.001(3)
C11 0.024(3) 0.028(3) 0.027(3) -0.001(3) -0.012(3) 0.000(3)
C12 0.023(3) 0.021(3) 0.035(4) -0.001(3) -0.008(3) 0.000(3)
C13 0.024(3) 0.030(3) 0.024(3) 0.000(3) -0.008(3) 0.004(3)
C14 0.023(3) 0.023(3) 0.030(3) -0.008(3) -0.011(3) 0.002(2)
C15 0.031(4) 0.030(3) 0.029(3) -0.008(3) -0.005(3) 0.013(3)
C16 0.019(3) 0.026(3) 0.028(3) -0.004(3) -0.005(3) 0.004(3)
C17 0.023(3) 0.021(3) 0.029(3) 0.000(3) -0.011(3) 0.005(3)
C18 0.039(4) 0.038(4) 0.042(4) -0.017(3) -0.021(3) 0.015(3)
C19 0.059(5) 0.024(3) 0.022(3) -0.003(3) -0.008(3) -0.009(3)
C20 0.038(4) 0.029(4) 0.039(4) -0.011(3) -0.009(3) 0.003(3)
C21 0.057(5) 0.019(3) 0.067(5) -0.010(3) -0.035(4) 0.010(3)
C22 0.037(4) 0.035(4) 0.031(4) -0.008(3) -0.006(3) 0.002(3)
C23 0.041(4) 0.045(4) 0.040(4) -0.018(3) -0.014(3) 0.015(3)
O1 0.041(3) 0.034(3) 0.039(3) -0.002(2) -0.022(2) 0.011(2)
O2 0.041(3) 0.034(3) 0.040(3) -0.013(2) -0.005(2) 0.007(2)
O3 0.036(3) 0.033(3) 0.061(3) -0.004(2) -0.002(2) -0.003(2)
O4 0.035(2) 0.032(2) 0.022(2) -0.010(2) -0.014(2) 0.007(2)
O5 0.026(2) 0.033(2) 0.036(2) -0.004(2) 0.000(2) 0.010(2)
O6 0.038(3) 0.041(3) 0.054(3) -0.002(2) -0.023(2) -0.009(2)
O7 0.034(3) 0.037(3) 0.030(2) 0.003(2) 0.001(2) 0.005(2)
O8 0.033(2) 0.020(2) 0.031(2) 0.000(2) -0.020(2) 0.003(2)
O9 0.063(3) 0.021(2) 0.039(3) 0.006(2) -0.013(2) -0.004(2)
O10 0.058(3) 0.020(2) 0.045(3) 0.013(2) -0.017(2) -0.003(2)
O11 0.033(3) 0.048(3) 0.037(3) 0.005(2) -0.008(2) -0.015(2)
O12 0.032(2) 0.029(2) 0.064(3) -0.011(2) -0.021(2) 0.015(2)
O13 0.025(3) 0.070(3) 0.046(3) -0.018(2) -0.018(2) -0.001(2)
O14 0.043(3) 0.032(2) 0.040(3) 0.004(2) -0.026(2) 0.001(2)
O15 0.030(2) 0.042(3) 0.033(3) 0.006(2) 0.009(2) 0.002(2)
O16 0.034(2) 0.036(3) 0.040(3) 0.005(2) -0.009(2) 0.013(2)
O17 0.032(3) 0.042(3) 0.049(3) 0.005(2) -0.006(2) -0.010(2)
O18 0.083(4) 0.068(4) 0.066(4) -0.043(3) -0.048(3) 0.019(3)
O19 0.061(3) 0.057(3) 0.044(3) -0.014(2) 0.015(3) -0.028(3)
O20 0.066(3) 0.039(3) 0.043(3) -0.022(2) -0.006(2) 0.003(2)
O21 0.094(4) 0.035(3) 0.124(5) -0.019(3) -0.084(4) 0.026(3)
O22 0.074(4) 0.051(3) 0.030(3) -0.013(2) -0.010(2) -0.007(3)
O23 0.042(3) 0.088(4) 0.091(4) -0.049(3) -0.028(3) 0.039(3)
N1 0.032(3) 0.050(3) 0.025(3) 0.010(2) -0.011(2) 0.003(3)
C24 0.071(6) 0.085(6) 0.023(4) -0.002(4) -0.015(4) 0.015(5)
C25 0.181(11) 0.081(7) 0.073(7) -0.037(5) -0.074(7) 0.066(7)
C26 0.035(4) 0.091(6) 0.035(4) 0.010(4) -0.006(3) 0.017(4)
C27 0.026(5) 0.233(14) 0.074(7) 0.015(7) 0.007(4) 0.011(6)
C28 0.053(5) 0.056(5) 0.051(5) 0.024(4) -0.021(4) -0.021(4)
C29 0.078(6) 0.053(5) 0.100(7) -0.001(5) -0.049(5) -0.013(5)
C30 0.034(4) 0.037(4) 0.035(4) 0.009(3) -0.006(3) 0.000(3)
C31 0.026(4) 0.061(5) 0.072(5) -0.002(4) -0.015(4) 0.001(3)
N2 0.022(2) 0.017(2) 0.021(2) -0.003(2) -0.009(2) 0.005(2)
C32 0.027(3) 0.024(3) 0.021(3) -0.002(2) -0.007(2) 0.006(2)
C33 0.038(4) 0.028(3) 0.027(3) -0.010(3) -0.003(3) 0.003(3)
C34 0.032(3) 0.016(3) 0.026(3) -0.003(2) -0.007(3) 0.003(2)
C35 0.037(4) 0.039(4) 0.037(4) -0.009(3) -0.012(3) -0.007(3)
C36 0.026(3) 0.022(3) 0.032(3) -0.005(3) -0.007(3) 0.012(3)
C37 0.024(3) 0.030(3) 0.038(4) -0.013(3) 0.000(3) 0.007(3)
C38 0.024(3) 0.028(3) 0.025(3) -0.004(2) -0.015(3) 0.007(3)
C39 0.027(3) 0.031(3) 0.032(3) -0.009(3) -0.009(3) 0.004(3)

loop_
_atom_site_label
_atom_site_type_symbol
_atom_site_fract_x
_atom_site_fract_y
_atom_site_fract_z
_atom_site_U_iso_or_equiv
_atom_site_thermal_displace_type
_atom_site_occupancy
_atom_site_calc_flag
_atom_site_refinement_flags
_atom_site_disorder_group
P1 P 0.35672(13) 0.16808(11) 0.22552(6) 0.0169(3) Uani 1 d . .
P2 P 0.35818(14) 0.38809(11) 0.25713(6) 0.0185(3) Uani 1 d . .
Co1 Co 0.35530(7) -0.00316(6) 0.19736(3) 0.0201(2) Uani 1 d . .
Co2 Co 0.48880(7) 0.17042(6) 0.13342(3) 0.0185(2) Uani 1 d . .
Co3 Co 0.23616(7) 0.18705(6) 0.15082(3) 0.0180(2) Uani 1 d . .
Co4 Co 0.37165(7) 0.35393(6) 0.16087(3) 0.0178(2) Uani 1 d . .
Co5 Co 0.54634(7) 0.26677(6) 0.23252(3) 0.0179(2) Uani 1 d . .
Co6 Co 0.33705(7) 0.20010(6) 0.32207(3) 0.0183(2) Uani 1 d . .
Co7 Co 0.17322(7) 0.29260(6) 0.25234(3) 0.0187(2) Uani 1 d . .
Co8 Co 0.48367(7) 0.36050(6) 0.33122(3) 0.0209(2) Uani 1 d . .
Co9 Co 0.36667(8) 0.55283(6) 0.28844(3) 0.0249(2) Uani 1 d . .
Co10 Co 0.21178(7) 0.38394(6) 0.34706(3) 0.0233(2) Uani 1 d . .
C1 C 0.4553(6) -0.0788(5) 0.2473(3) 0.0280(14) Uani 1 d . .
C2 C 0.4208(5) -0.0827(5) 0.1353(2) 0.0243(13) Uani 1 d . .
C3 C 0.1872(6) -0.0488(5) 0.2228(2) 0.0254(13) Uani 1 d . .
C4 C 0.3613(5) 0.1368(4) 0.0857(3) 0.0207(12) Uani 1 d . .
C5 C 0.6331(6) 0.1034(4) 0.0961(2) 0.0226(13) Uani 1 d . .
C6 C 0.0855(6) 0.1432(4) 0.1343(2) 0.0257(13) Uani 1 d . .
C7 C 0.5119(5) 0.3152(5) 0.0906(3) 0.0233(13) Uani 1 d . .
C8 C 0.2279(5) 0.3377(4) 0.1154(2) 0.0217(12) Uani 1 d . .
C9 C 0.3185(6) 0.0538(5) 0.3497(2) 0.0251(13) Uani 1 d . .
C10 C 0.3824(5) 0.5014(5) 0.1322(3) 0.0263(13) Uani 1 d . .
C11 C 0.6607(6) 0.3503(5) 0.1758(2) 0.0258(13) Uani 1 d . .
C12 C 0.6506(5) 0.1376(5) 0.2414(2) 0.0262(13) Uani 1 d . .
C13 C 0.6533(6) 0.3329(5) 0.2926(2) 0.0262(13) Uani 1 d . .
C14 C 0.4713(5) 0.2106(5) 0.3708(2) 0.0241(13) Uani 1 d . .
C15 C 0.1714(6) 0.2332(5) 0.3779(3) 0.0300(14) Uani 1 d . .
C16 C 0.0663(5) 0.4005(5) 0.2202(2) 0.0243(13) Uani 1 d . .
C17 C 0.0453(6) 0.1895(5) 0.2797(2) 0.0238(13) Uani 1 d . .
C18 C 0.5293(6) 0.4222(5) 0.3904(3) 0.038(2) Uani 1 d . .
C19 C 0.5280(7) 0.5929(5) 0.2457(3) 0.034(2) Uani 1 d . .
C20 C 0.3595(6) 0.6265(5) 0.3534(3) 0.0349(15) Uani 1 d . .
C21 C 0.2394(7) 0.6262(5) 0.2519(3) 0.044(2) Uani 1 d . .
C22 C 0.2235(6) 0.4287(5) 0.4165(3) 0.0341(15) Uani 1 d . .
C23 C 0.0442(7) 0.4345(6) 0.3445(3) 0.041(2) Uani 1 d . .
O1 O 0.5180(4) -0.1331(3) 0.2786(2) 0.0366(10) Uani 1 d . .
O2 O 0.4679(4) -0.1399(3) 0.0995(2) 0.0382(11) Uani 1 d . .
O3 O 0.0813(5) -0.0828(4) 0.2403(2) 0.0442(12) Uani 1 d . .
O4 O 0.3649(4) 0.1072(3) 0.0386(2) 0.0285(9) Uani 1 d . .
O5 O 0.7281(4) 0.0603(3) 0.0696(2) 0.0327(10) Uani 1 d . .
O6 O -0.0124(4) 0.1161(4) 0.1221(2) 0.0422(11) Uani 1 d . .
O7 O 0.5659(4) 0.3658(3) 0.0457(2) 0.0353(10) Uani 1 d . .
O8 O 0.1733(4) 0.3989(3) 0.0816(2) 0.0267(9) Uani 1 d . .
O9 O 0.2992(5) -0.0369(3) 0.3716(2) 0.0413(11) Uani 1 d . .
O10 O 0.3872(4) 0.5940(3) 0.1111(2) 0.0415(11) Uani 1 d . .
O11 O 0.7410(4) 0.4023(4) 0.1430(2) 0.0396(11) Uani 1 d . .
O12 O 0.7193(4) 0.0583(3) 0.2469(2) 0.0399(11) Uani 1 d . .
O13 O 0.7705(4) 0.3338(4) 0.2902(2) 0.0447(12) Uani 1 d . .
O14 O 0.5208(4) 0.1514(3) 0.4069(2) 0.0370(10) Uani 1 d . .
O15 O 0.0912(4) 0.1800(4) 0.4140(2) 0.0380(11) Uani 1 d . .
O16 O -0.0025(4) 0.4695(3) 0.1995(2) 0.0383(11) Uani 1 d . .
O17 O -0.0324(4) 0.1222(4) 0.2974(2) 0.0417(11) Uani 1 d . .
O18 O 0.5637(5) 0.4580(4) 0.4287(2) 0.066(2) Uani 1 d . .
O19 O 0.6295(5) 0.6164(4) 0.2179(2) 0.0558(14) Uani 1 d . .
O20 O 0.3582(5) 0.6755(4) 0.3930(2) 0.0487(12) Uani 1 d . .
O21 O 0.1575(6) 0.6710(4) 0.2276(3) 0.076(2) Uani 1 d . .
O22 O 0.2220(5) 0.4550(4) 0.4631(2) 0.0508(13) Uani 1 d . .
O23 O -0.0671(5) 0.4670(5) 0.3493(2) 0.070(2) Uani 1 d . .
N1 N 0.2139(5) 0.1599(4) 0.5839(2) 0.0365(13) Uani 1 d . .
C24 C 0.2204(8) 0.1774(7) 0.6478(3) 0.060(2) Uani 1 d . .
H24A H 0.1364(8) 0.1537(7) 0.6736(3) 0.072 Uiso 1 calc R .
H24B H 0.2929(8) 0.1287(7) 0.6608(3) 0.072 Uiso 1 calc R .
C25 C 0.2432(11) 0.2980(7) 0.6555(4) 0.105(4) Uani 1 d . .
H25A H 0.2653(75) 0.3000(11) 0.6943(14) 0.158 Uiso 1 calc R .
H25B H 0.1626(26) 0.3439(15) 0.6520(33) 0.158 Uiso 1 calc R .
H25C H 0.3164(49) 0.3271(22) 0.6250(21) 0.158 Uiso 1 calc R .
C26 C 0.0948(6) 0.2265(7) 0.5632(3) 0.056(2) Uani 1 d . .
H26A H 0.0967(6) 0.2159(7) 0.5218(3) 0.067 Uiso 1 calc R .
H26B H 0.1063(6) 0.3067(7) 0.5642(3) 0.067 Uiso 1 calc R .
C27 C -0.0441(8) 0.1954(10) 0.5991(4) 0.117(4) Uani 1 d . .
H27A H -0.0634(37) 0.1199(28) 0.5932(30) 0.176 Uiso 1 calc R .
H27B H -0.1114(13) 0.2485(42) 0.5859(27) 0.176 Uiso 1 calc R .
H27C H -0.0450(28) 0.1981(72) 0.6409(6) 0.176 Uiso 1 calc R .
C28 C 0.2033(8) 0.0321(6) 0.5849(3) 0.054(2) Uani 1 d . .
H28A H 0.2808(8) -0.0062(6) 0.5994(3) 0.065 Uiso 1 calc R .
H28B H 0.1231(8) 0.0077(6) 0.6133(3) 0.065 Uiso 1 calc R .
C29 C 0.1964(8) -0.0071(6) 0.5251(4) 0.073(3) Uani 1 d . .
H29A H 0.1844(56) -0.0877(10) 0.5306(6) 0.109 Uiso 1 calc R .
H29B H 0.2789(23) 0.0101(42) 0.4974(8) 0.109 Uiso 1 calc R .
H29C H 0.1216(34) 0.0317(34) 0.5095(12) 0.109 Uiso 1 calc R .
C30 C 0.3378(6) 0.2030(5) 0.5404(3) 0.037(2) Uani 1 d . .
H30A H 0.3279(6) 0.1921(5) 0.5003(3) 0.044 Uiso 1 calc R .
H30B H 0.3420(6) 0.2842(5) 0.5414(3) 0.044 Uiso 1 calc R .
C31 C 0.4691(6) 0.1464(6) 0.5525(3) 0.053(2) Uani 1 d . .
H31A H 0.5427(7) 0.1798(27) 0.5238(13) 0.079 Uiso 1 calc R .
H31B H 0.4683(19) 0.0665(9) 0.5495(20) 0.079 Uiso 1 calc R .
H31C H 0.4803(22) 0.1566(33) 0.5922(8) 0.079 Uiso 1 calc R .
N2 N -0.0542(4) 0.7512(3) 0.0722(2) 0.0193(10) Uani 1 d . .
C32 C -0.0966(5) 0.7388(4) 0.1396(2) 0.0238(13) Uani 1 d . .
H32A H -0.0161(5) 0.7307(4) 0.1575(2) 0.029 Uiso 1 calc R .
H32B H -0.1459(5) 0.6694(4) 0.1525(2) 0.029 Uiso 1 calc R .
C33 C -0.1852(6) 0.8389(5) 0.1634(2) 0.0312(14) Uani 1 d . .
H33A H -0.1373(15) 0.9080(6) 0.1510(13) 0.047 Uiso 1 calc R .
H33B H -0.2063(29) 0.8258(15) 0.2063(3) 0.047 Uiso 1 calc R .
H33C H -0.2674(16) 0.8453(19) 0.1476(12) 0.047 Uiso 1 calc R .
C34 C 0.0269(5) 0.8567(4) 0.0490(2) 0.0250(13) Uani 1 d . .
H34A H 0.0478(5) 0.8631(4) 0.0056(2) 0.030 Uiso 1 calc R .
H34B H -0.0292(5) 0.9230(4) 0.0597(2) 0.030 Uiso 1 calc R .
C35 C 0.1572(6) 0.8595(5) 0.0720(3) 0.036(2) Uani 1 d . .
H35A H 0.1990(20) 0.9307(13) 0.0569(14) 0.055 Uiso 1 calc R .
H35B H 0.2171(16) 0.7981(19) 0.0588(14) 0.055 Uiso 1 calc R .
H35C H 0.1384(7) 0.8514(33) 0.1150(3) 0.055 Uiso 1 calc R .
C36 C 0.0315(6) 0.6434(5) 0.0587(2) 0.0270(14) Uani 1 d . .
H36A H 0.1047(6) 0.6365(5) 0.0812(2) 0.032 Uiso 1 calc R .
H36B H -0.0242(6) 0.5779(5) 0.0728(2) 0.032 Uiso 1 calc R .
C37 C 0.0912(5) 0.6406(5) -0.0072(2) 0.0309(14) Uani 1 d . .
H37A H 0.1468(30) 0.5726(16) -0.0119(3) 0.046 Uiso 1 calc R .
H37B H 0.1451(31) 0.7060(17) -0.0218(5) 0.046 Uiso 1 calc R .
H37C H 0.0194(5) 0.6416(32) -0.0295(3) 0.046 Uiso 1 calc R .
C38 C -0.1758(5) 0.7627(5) 0.0408(2) 0.0247(13) Uani 1 d . .
H38A H -0.2235(5) 0.8346(5) 0.0479(2) 0.030 Uiso 1 calc R .
H38B H -0.1430(5) 0.7659(5) -0.0020(2) 0.030 Uiso 1 calc R .
C39 C -0.2760(6) 0.6680(5) 0.0599(2) 0.0292(14) Uani 1 d . .
H39A H -0.3456(20) 0.6801(17) 0.0361(11) 0.044 Uiso 1 calc R .
H39B H -0.3159(28) 0.6684(20) 0.1014(5) 0.044 Uiso 1 calc R .
H39C H -0.2298(9) 0.5959(5) 0.0543(15) 0.044 Uiso 1 calc R .

loop_
_atom_type_symbol
_atom_type_description
_atom_type_scat_dispersion_real
_atom_type_scat_dispersion_imag
_atom_type_scat_source
C C 0.0033 0.0016 'International Tables Vol C Tables 4.2.6.8 and 6.1.1.4'
H H 0.0000 0.0000 'International Tables Vol C Tables 4.2.6.8 and 6.1.1.4'
N N 0.0061 0.0033 'International Tables Vol C Tables 4.2.6.8 and 6.1.1.4'
O O 0.0106 0.0060 'International Tables Vol C Tables 4.2.6.8 and 6.1.1.4'
P P 0.1023 0.0942 'International Tables Vol C Tables 4.2.6.8 and 6.1.1.4'
Co Co 0.3494 0.9721 'International Tables Vol C Tables 4.2.6.8 and 6.1.1.4'

loop_
_geom_angle_atom_site_label_1
_geom_angle_atom_site_label_2
_geom_angle_atom_site_label_3
_geom_angle
_geom_angle_site_symmetry_1
_geom_angle_site_symmetry_3
_geom_angle_publ_flag
Co1 P1 Co3 73.48(5) . . ?
Co1 P1 Co6 123.84(6) . . ?
Co3 P1 Co6 140.66(7) . . ?
Co1 P1 Co2 72.20(5) . . ?
Co3 P1 Co2 67.02(4) . . ?
Co6 P1 Co2 147.89(7) . . ?
Co1 P1 Co7 128.36(7) . . ?
Co3 P1 Co7 73.20(5) . . ?
Co6 P1 Co7 68.96(4) . . ?
Co2 P1 Co7 126.08(6) . . ?
Co1 P1 Co5 127.13(6) . . ?
Co3 P1 Co5 128.78(6) . . ?
Co6 P1 Co5 72.40(5) . . ?
Co2 P1 Co5 76.06(5) . . ?
Co7 P1 Co5 104.50(6) . . ?
Co1 P1 Co4 127.52(6) . . ?
Co3 P1 Co4 64.41(4) . . ?
Co6 P1 Co4 108.61(6) . . ?
Co2 P1 Co4 63.58(4) . . ?
Co7 P1 Co4 67.14(4) . . ?
Co5 P1 Co4 67.91(4) . . ?
Co1 P1 P2 178.04(7) . . ?
Co3 P1 P2 104.84(6) . . ?
Co6 P1 P2 58.10(4) . . ?
Co2 P1 P2 106.27(6) . . ?
Co7 P1 P2 51.43(4) . . ?
Co5 P1 P2 53.08(4) . . ?
Co4 P1 P2 50.53(4) . . ?
Co9 P2 Co7 128.47(7) . . ?
Co9 P2 Co4 127.01(7) . . ?
Co7 P2 Co4 71.86(5) . . ?
Co9 P2 Co8 72.99(5) . . ?
Co7 P2 Co8 126.90(7) . . ?
Co4 P2 Co8 139.73(7) . . ?
Co9 P2 Co10 73.19(5) . . ?
Co7 P2 Co10 71.17(5) . . ?
Co4 P2 Co10 142.18(7) . . ?
Co8 P2 Co10 72.26(5) . . ?
Co9 P2 Co5 124.24(7) . . ?
Co7 P2 Co5 106.92(6) . . ?
Co4 P2 Co5 71.61(5) . . ?
Co8 P2 Co5 68.77(4) . . ?
Co10 P2 Co5 127.49(6) . . ?
Co9 P2 Co6 125.48(6) . . ?
Co7 P2 Co6 65.92(4) . . ?
Co4 P2 Co6 107.49(6) . . ?
Co8 P2 Co6 63.76(4) . . ?
Co10 P2 Co6 63.43(4) . . ?
Co5 P2 Co6 68.35(4) . . ?
Co9 P2 P1 175.05(7) . . ?
Co7 P2 P1 53.58(4) . . ?
Co4 P2 P1 57.37(4) . . ?
Co8 P2 P1 102.15(6) . . ?
Co10 P2 P1 104.65(6) . . ?
Co5 P2 P1 53.35(4) . . ?
Co6 P2 P1 50.14(4) . . ?
C3 Co1 C1 106.6(3) . . ?
C3 Co1 C2 104.4(2) . . ?
C1 Co1 C2 95.6(2) . . ?
C3 Co1 P1 105.6(2) . . ?
C1 Co1 P1 98.5(2) . . ?
C2 Co1 P1 141.5(2) . . ?
C3 Co1 Co2 140.5(2) . . ?
C1 Co1 Co2 109.9(2) . . ?
C2 Co1 Co2 86.6(2) . . ?
P1 Co1 Co2 54.87(4) . . ?
C3 Co1 Co3 84.5(2) . . ?
C1 Co1 Co3 152.5(2) . . ?
C2 Co1 Co3 106.1(2) . . ?
P1 Co1 Co3 54.05(4) . . ?
Co2 Co1 Co3 56.09(2) . . ?
C5 Co2 C7 97.8(2) . . ?
C5 Co2 C4 98.9(2) . . ?
C7 Co2 C4 91.0(2) . . ?
C5 Co2 P1 141.1(2) . . ?
C7 Co2 P1 114.3(2) . . ?
C4 Co2 P1 101.8(2) . . ?
C5 Co2 Co3 145.5(2) . . ?
C7 Co2 Co3 94.4(2) . . ?
C4 Co2 Co3 48.7(2) . . ?
P1 Co2 Co3 56.31(4) . . ?
C5 Co2 Co4 147.2(2) . . ?
C7 Co2 Co4 52.4(2) . . ?
C4 Co2 Co4 95.32(15) . . ?
P1 Co2 Co4 62.31(4) . . ?
Co3 Co2 Co4 60.75(3) . . ?
C5 Co2 Co1 102.4(2) . . ?
C7 Co2 Co1 157.0(2) . . ?
C4 Co2 Co1 75.3(2) . . ?
P1 Co2 Co1 52.93(4) . . ?
Co3 Co2 Co1 62.66(3) . . ?
Co4 Co2 Co1 109.70(3) . . ?
C5 Co2 Co5 111.0(2) . . ?
C7 Co2 Co5 86.6(2) . . ?
C4 Co2 Co5 150.1(2) . . ?
P1 Co2 Co5 53.16(4) . . ?
Co3 Co2 Co5 101.78(3) . . ?
Co4 Co2 Co5 60.14(3) . . ?
Co1 Co2 Co5 96.11(3) . . ?
C6 Co3 C8 98.0(2) . . ?
C6 Co3 C4 99.5(2) . . ?
C8 Co3 C4 94.5(2) . . ?
C6 Co3 P1 140.9(2) . . ?
C8 Co3 P1 111.3(2) . . ?
C4 Co3 P1 103.2(2) . . ?
C6 Co3 Co2 147.5(2) . . ?
C8 Co3 Co2 95.1(2) . . ?
C4 Co3 Co2 49.7(2) . . ?
P1 Co3 Co2 56.67(4) . . ?
C6 Co3 Co4 146.3(2) . . ?
C8 Co3 Co4 50.5(2) . . ?
C4 Co3 Co4 95.3(2) . . ?
P1 Co3 Co4 62.01(4) . . ?
Co2 Co3 Co4 59.77(3) . . ?
C6 Co3 Co1 105.2(2) . . ?
C8 Co3 Co1 155.7(2) . . ?
C4 Co3 Co1 74.9(2) . . ?
P1 Co3 Co1 52.47(4) . . ?
Co2 Co3 Co1 61.26(3) . . ?
Co4 Co3 Co1 107.87(3) . . ?
C6 Co3 Co7 108.4(2) . . ?
C8 Co3 Co7 80.9(2) . . ?
C4 Co3 Co7 152.1(2) . . ?
P1 Co3 Co7 54.65(4) . . ?
Co2 Co3 Co7 102.98(3) . . ?
Co4 Co3 Co7 60.56(3) . . ?
Co1 Co3 Co7 98.21(3) . . ?
C10 Co4 C8 90.6(2) . . ?
C10 Co4 C7 89.9(2) . . ?
C8 Co4 C7 89.8(2) . . ?
C10 Co4 P2 93.1(2) . . ?
C8 Co4 P2 130.5(2) . . ?
C7 Co4 P2 139.5(2) . . ?
C10 Co4 P1 165.2(2) . . ?
C8 Co4 P1 99.5(2) . . ?
C7 Co4 P1 100.9(2) . . ?
P2 Co4 P1 72.10(5) . . ?
C10 Co4 Co2 136.9(2) . . ?
C8 Co4 Co2 92.22(15) . . ?
C7 Co4 Co2 47.1(2) . . ?
P2 Co4 Co2 116.60(4) . . ?
P1 Co4 Co2 54.12(4) . . ?
C10 Co4 Co3 137.5(2) . . ?
C8 Co4 Co3 46.9(2) . . ?
C7 Co4 Co3 89.8(2) . . ?
P2 Co4 Co3 113.65(5) . . ?
P1 Co4 Co3 53.58(4) . . ?
Co2 Co4 Co3 59.47(3) . . ?
C10 Co4 Co7 118.0(2) . . ?
C8 Co4 Co7 81.1(2) . . ?
C7 Co4 Co7 150.5(2) . . ?
P2 Co4 Co7 53.98(4) . . ?
P1 Co4 Co7 53.82(4) . . ?
Co2 Co4 Co7 104.94(3) . . ?
Co3 Co4 Co7 63.56(3) . . ?
C10 Co4 Co5 117.4(2) . . ?
C8 Co4 Co5 151.8(2) . . ?
C7 Co4 Co5 87.9(2) . . ?
P2 Co4 Co5 55.27(4) . . ?
P1 Co4 Co5 53.65(4) . . ?
Co2 Co4 Co5 66.09(3) . . ?
Co3 Co4 Co5 105.06(3) . . ?
Co7 Co4 Co5 87.25(3) . . ?
C11 Co5 C12 99.5(2) . . ?
C11 Co5 C13 83.5(2) . . ?
C12 Co5 C13 86.9(2) . . ?
C11 Co5 P2 105.1(2) . . ?
C12 Co5 P2 155.1(2) . . ?
C13 Co5 P2 92.15(15) . . ?
C11 Co5 P1 130.5(2) . . ?
C12 Co5 P1 93.3(2) . . ?
C13 Co5 P1 145.1(2) . . ?
P2 Co5 P1 73.57(5) . . ?
C11 Co5 Co8 112.2(2) . . ?
C12 Co5 Co8 112.1(2) . . ?
C13 Co5 Co8 43.19(15) . . ?
P2 Co5 Co8 54.62(4) . . ?
P1 Co5 Co8 106.40(4) . . ?
C11 Co5 Co4 80.9(2) . . ?
C12 Co5 Co4 136.7(2) . . ?
C13 Co5 Co4 135.49(15) . . ?
P2 Co5 Co4 53.12(4) . . ?
P1 Co5 Co4 58.44(4) . . ?
Co8 Co5 Co4 107.42(3) . . ?
C11 Co5 Co6 163.4(2) . . ?
C12 Co5 Co6 96.4(2) . . ?
C13 Co5 Co6 92.8(2) . . ?
P2 Co5 Co6 58.77(4) . . ?
P1 Co5 Co6 52.45(4) . . ?
Co8 Co5 Co6 56.74(3) . . ?
Co4 Co5 Co6 90.70(3) . . ?
C11 Co5 Co2 83.5(2) . . ?
C12 Co5 Co2 83.1(2) . . ?
C13 Co5 Co2 162.1(2) . . ?
P2 Co5 Co2 103.19(4) . . ?
P1 Co5 Co2 50.78(4) . . ?
Co8 Co5 Co2 154.70(4) . . ?
Co4 Co5 Co2 53.77(2) . . ?
Co6 Co5 Co2 103.03(3) . . ?
C9 Co6 C14 90.7(2) . . ?
C9 Co6 C15 88.2(2) . . ?
C14 Co6 C15 100.8(2) . . ?
C9 Co6 P1 93.0(2) . . ?
C14 Co6 P1 131.6(2) . . ?
C15 Co6 P1 127.6(2) . . ?
C9 Co6 P2 164.6(2) . . ?
C14 Co6 P2 101.1(2) . . ?
C15 Co6 P2 99.2(2) . . ?
P1 Co6 P2 71.76(5) . . ?
C9 Co6 Co10 135.4(2) . . ?
C14 Co6 Co10 94.8(2) . . ?
C15 Co6 Co10 47.2(2) . . ?
P1 Co6 Co10 114.97(5) . . ?
P2 Co6 Co10 54.18(4) . . ?
C9 Co6 Co8 138.1(2) . . ?
C14 Co6 Co8 47.6(2) . . ?
C15 Co6 Co8 101.5(2) . . ?
P1 Co6 Co8 111.42(5) . . ?
P2 Co6 Co8 53.82(4) . . ?
Co10 Co6 Co8 64.36(3) . . ?
C9 Co6 Co7 117.2(2) . . ?
C14 Co6 Co7 151.6(2) . . ?
C15 Co6 Co7 76.4(2) . . ?
P1 Co6 Co7 56.78(4) . . ?
P2 Co6 Co7 52.67(4) . . ?
Co10 Co6 Co7 62.25(3) . . ?
Co8 Co6 Co7 104.71(3) . . ?
C9 Co6 Co5 120.2(2) . . ?
C14 Co6 Co5 81.8(2) . . ?
C15 Co6 Co5 151.5(2) . . ?
P1 Co6 Co5 55.15(4) . . ?
P2 Co6 Co5 52.88(4) . . ?
Co10 Co6 Co5 104.39(3) . . ?
Co8 Co6 Co5 59.34(3) . . ?
Co7 Co6 Co5 87.93(3) . . ?
C17 Co7 C16 96.7(2) . . ?
C17 Co7 P2 154.5(2) . . ?
C16 Co7 P2 103.4(2) . . ?
C17 Co7 P1 98.7(2) . . ?
C16 Co7 P1 141.5(2) . . ?
P2 Co7 P1 74.99(5) . . ?
C17 Co7 Co6 94.6(2) . . ?
C16 Co7 Co6 157.9(2) . . ?
P2 Co7 Co6 61.41(4) . . ?
P1 Co7 Co6 54.25(4) . . ?
C17 Co7 Co10 106.2(2) . . ?
C16 Co7 Co10 100.9(2) . . ?
P2 Co7 Co10 54.83(4) . . ?
P1 Co7 Co10 108.17(4) . . ?
Co6 Co7 Co10 57.47(3) . . ?
C17 Co7 Co4 143.2(2) . . ?
C16 Co7 Co4 88.3(2) . . ?
P2 Co7 Co4 54.16(4) . . ?
P1 Co7 Co4 59.04(4) . . ?
Co6 Co7 Co4 94.05(3) . . ?
Co10 Co7 Co4 108.59(3) . . ?
C17 Co7 Co3 87.3(2) . . ?
C16 Co7 Co3 93.8(2) . . ?
P2 Co7 Co3 106.60(4) . . ?
P1 Co7 Co3 52.15(4) . . ?
Co6 Co7 Co3 105.71(3) . . ?
Co10 Co7 Co3 158.45(4) . . ?
Co4 Co7 Co3 55.87(2) . . ?
C18 Co8 C13 96.6(3) . . ?
C18 Co8 C14 96.5(3) . . ?
C13 Co8 C14 92.3(2) . . ?
C18 Co8 P2 144.2(2) . . ?
C13 Co8 P2 104.2(2) . . ?
C14 Co8 P2 111.2(2) . . ?
C18 Co8 Co6 136.4(2) . . ?
C13 Co8 Co6 108.8(2) . . ?
C14 Co8 Co6 49.1(2) . . ?
P2 Co8 Co6 62.43(4) . . ?
C18 Co8 Co5 151.5(2) . . ?
C13 Co8 Co5 54.8(2) . . ?
C14 Co8 Co5 85.9(2) . . ?
P2 Co8 Co5 56.61(4) . . ?
Co6 Co8 Co5 63.93(3) . . ?
C18 Co8 Co9 93.2(2) . . ?
C13 Co8 Co9 114.4(2) . . ?
C14 Co8 Co9 150.4(2) . . ?
P2 Co8 Co9 51.79(4) . . ?
Co6 Co8 Co9 106.87(3) . . ?
Co5 Co8 Co9 98.73(3) . . ?
C18 Co8 Co10 105.4(2) . . ?
C13 Co8 Co10 157.3(2) . . ?
C14 Co8 Co10 90.6(2) . . ?
P2 Co8 Co10 54.06(4) . . ?
Co6 Co8 Co10 57.71(3) . . ?
Co5 Co8 Co10 102.97(3) . . ?
Co9 Co8 Co10 59.82(3) . . ?
C21 Co9 C19 108.1(3) . . ?
C21 Co9 C20 103.2(3) . . ?
C19 Co9 C20 101.1(3) . . ?
C21 Co9 P2 97.6(2) . . ?
C19 Co9 P2 98.2(2) . . ?
C20 Co9 P2 145.4(2) . . ?
C21 Co9 Co8 150.7(2) . . ?
C19 Co9 Co8 88.5(2) . . ?
C20 Co9 Co8 96.8(2) . . ?
P2 Co9 Co8 55.22(4) . . ?
C21 Co9 Co10 95.8(2) . . ?
C19 Co9 Co10 147.0(2) . . ?
C20 Co9 Co10 94.9(2) . . ?
P2 Co9 Co10 55.30(4) . . ?
Co8 Co9 Co10 60.85(3) . . ?
C23 Co10 C22 97.6(3) . . ?
C23 Co10 C15 97.0(3) . . ?
C22 Co10 C15 95.9(3) . . ?
C23 Co10 P2 116.6(2) . . ?
C22 Co10 P2 133.0(2) . . ?
C15 Co10 P2 109.8(2) . . ?
C23 Co10 Co6 132.0(2) . . ?
C22 Co10 Co6 117.0(2) . . ?
C15 Co10 Co6 50.0(2) . . ?
P2 Co10 Co6 62.39(4) . . ?
C23 Co10 Co7 80.6(2) . . ?
C22 Co10 Co7 171.7(2) . . ?
C15 Co10 Co7 76.4(2) . . ?
P2 Co10 Co7 53.99(4) . . ?
Co6 Co10 Co7 60.28(3) . . ?
C23 Co10 Co9 105.0(2) . . ?
C22 Co10 Co9 90.6(2) . . ?
C15 Co10 Co9 156.0(2) . . ?
P2 Co10 Co9 51.51(4) . . ?
Co6 Co10 Co9 106.64(3) . . ?
Co7 Co10 Co9 97.70(3) . . ?
C23 Co10 Co8 164.3(2) . . ?
C22 Co10 Co8 84.9(2) . . ?
C15 Co10 Co8 98.2(2) . . ?
P2 Co10 Co8 53.67(4) . . ?
Co6 Co10 Co8 57.93(3) . . ?
Co7 Co10 Co8 99.02(3) . . ?
Co9 Co10 Co8 59.33(3) . . ?
O1 C1 Co1 176.3(5) . . ?
O2 C2 Co1 173.8(5) . . ?
O3 C3 Co1 176.9(5) . . ?
O4 C4 Co3 140.8(4) . . ?
O4 C4 Co2 137.5(4) . . ?
Co3 C4 Co2 81.6(2) . . ?
O5 C5 Co2 177.9(5) . . ?
O6 C6 Co3 178.3(5) . . ?
O7 C7 Co2 144.1(4) . . ?
O7 C7 Co4 135.2(4) . . ?
Co2 C7 Co4 80.5(2) . . ?
O8 C8 Co3 142.2(4) . . ?
O8 C8 Co4 135.1(4) . . ?
Co3 C8 Co4 82.6(2) . . ?
O9 C9 Co6 174.0(5) . . ?
O10 C10 Co4 176.1(5) . . ?
O11 C11 Co5 174.2(5) . . ?
O12 C12 Co5 178.0(5) . . ?
O13 C13 Co8 149.8(5) . . ?
O13 C13 Co5 128.1(4) . . ?
Co8 C13 Co5 82.0(2) . . ?
O14 C14 Co8 138.9(5) . . ?
O14 C14 Co6 137.8(5) . . ?
Co8 C14 Co6 83.3(2) . . ?
O15 C15 Co10 140.6(4) . . ?
O15 C15 Co6 136.6(4) . . ?
Co10 C15 Co6 82.7(2) . . ?
O16 C16 Co7 179.8(6) . . ?
O17 C17 Co7 178.0(5) . . ?
O18 C18 Co8 176.7(5) . . ?
O19 C19 Co9 178.5(6) . . ?
O20 C20 Co9 177.5(6) . . ?
O21 C21 Co9 178.1(6) . . ?
O22 C22 Co10 175.1(6) . . ?
O23 C23 Co10 172.8(6) . . ?
C30 N1 C26 105.8(4) . . ?
C30 N1 C24 111.6(5) . . ?
C26 N1 C24 110.9(5) . . ?
C30 N1 C28 110.9(5) . . ?
C26 N1 C28 112.0(5) . . ?
C24 N1 C28 105.7(5) . . ?
C25 C24 N1 114.1(6) . . ?
N1 C26 C27 115.9(6) . . ?
C29 C28 N1 115.5(5) . . ?
C31 C30 N1 114.6(5) . . ?
C34 N2 C32 111.5(4) . . ?
C34 N2 C38 106.5(4) . . ?
C32 N2 C38 111.8(4) . . ?
C34 N2 C36 110.8(4) . . ?
C32 N2 C36 105.4(4) . . ?
C38 N2 C36 110.9(4) . . ?
N2 C32 C33 114.3(4) . . ?
C35 C34 N2 115.2(4) . . ?
C37 C36 N2 114.3(4) . . ?
C39 C38 N2 115.5(4) . . ?

loop_
_geom_bond_atom_site_label_1
_geom_bond_atom_site_label_2
_geom_bond_distance
_geom_bond_site_symmetry_2
_geom_bond_publ_flag
P1 Co1 2.2142(15) . ?
P1 Co3 2.2603(15) . ?
P1 Co6 2.2649(15) . ?
P1 Co2 2.2696(15) . ?
P1 Co7 2.3347(14) . ?
P1 Co5 2.3443(15) . ?
P1 Co4 2.4804(15) . ?
P1 P2 2.803(2) . ?
P2 Co9 2.182(2) . ?
P2 Co7 2.269(2) . ?
P2 Co4 2.2735(15) . ?
P2 Co8 2.2811(15) . ?
P2 Co10 2.292(2) . ?
P2 Co5 2.3359(15) . ?
P2 Co6 2.5051(15) . ?
Co1 C3 1.777(6) . ?
Co1 C1 1.782(6) . ?
Co1 C2 1.810(6) . ?
Co1 Co2 2.6423(10) . ?
Co1 Co3 2.6769(9) . ?
Co2 C5 1.745(5) . ?
Co2 C7 1.863(6) . ?
Co2 C4 1.929(5) . ?
Co2 Co3 2.5010(10) . ?
Co2 Co4 2.5086(9) . ?
Co2 Co5 2.8431(10) . ?
Co3 C6 1.758(6) . ?
Co3 C8 1.864(5) . ?
Co3 C4 1.899(5) . ?
Co3 Co4 2.5333(10) . ?
Co3 Co7 2.7403(10) . ?
Co4 C10 1.786(6) . ?
Co4 C8 1.971(5) . ?
Co4 C7 2.014(5) . ?
Co4 Co7 2.6652(10) . ?
Co4 Co5 2.6971(9) . ?
Co5 C11 1.797(6) . ?
Co5 C12 1.813(5) . ?
Co5 C13 2.152(6) . ?
Co5 Co8 2.6077(10) . ?
Co5 Co6 2.7231(10) . ?
Co6 C9 1.774(6) . ?
Co6 C14 1.930(5) . ?
Co6 C15 1.954(6) . ?
Co6 Co10 2.5286(9) . ?
Co6 Co8 2.5348(10) . ?
Co6 Co7 2.6046(9) . ?
Co7 C17 1.799(6) . ?
Co7 C16 1.794(5) . ?
Co7 Co10 2.6543(10) . ?
Co8 C18 1.769(6) . ?
Co8 C13 1.803(6) . ?
Co8 C14 1.884(5) . ?
Co8 Co9 2.6558(10) . ?
Co8 Co10 2.6968(10) . ?
Co9 C21 1.782(6) . ?
Co9 C19 1.787(7) . ?
Co9 C20 1.814(6) . ?
Co9 Co10 2.6693(11) . ?
Co10 C23 1.765(6) . ?
Co10 C22 1.771(6) . ?
Co10 C15 1.872(6) . ?
C1 O1 1.151(6) . ?
C2 O2 1.150(6) . ?
C3 O3 1.145(6) . ?
C4 O4 1.174(6) . ?
C5 O5 1.161(6) . ?
C6 O6 1.150(7) . ?
C7 O7 1.173(6) . ?
C8 O8 1.179(6) . ?
C9 O9 1.135(6) . ?
C10 O10 1.138(6) . ?
C11 O11 1.143(6) . ?
C12 O12 1.140(6) . ?
C13 O13 1.173(6) . ?
C14 O14 1.176(6) . ?
C15 O15 1.185(6) . ?
C16 O16 1.151(6) . ?
C17 O17 1.133(6) . ?
C18 O18 1.143(7) . ?
C19 O19 1.127(7) . ?
C20 O20 1.140(7) . ?
C21 O21 1.146(7) . ?
C22 O22 1.148(7) . ?
C23 O23 1.154(7) . ?
N1 C30 1.512(7) . ?
N1 C26 1.513(8) . ?
N1 C24 1.520(8) . ?
N1 C28 1.524(8) . ?
C24 C25 1.501(10) . ?
C26 C27 1.523(9) . ?
C28 C29 1.519(10) . ?
C30 C31 1.503(8) . ?
N2 C34 1.517(6) . ?
N2 C32 1.513(6) . ?
N2 C38 1.525(6) . ?
N2 C36 1.530(6) . ?
C32 C33 1.536(7) . ?
C34 C35 1.508(8) . ?
C36 C37 1.520(7) . ?
C38 C39 1.521(7) . ?
